data_2300171
loop_
_publ_author_name
'Seredyuk, Maksym'
'Gaspar, Ana B.'
'Kusz, Joachim'
'Bednarek, Gabriela'
'G\"utlich, Philipp'

_publ_section_title
;
 Variable-temperature X-ray crystal structure determinations of
 {Fe[tren(6-Mepy)~3~]}(ClO~4~)~2~ and {Zn[tren(6-Mepy)~3~]}(ClO~4~)~2~
 compounds: correlation of the structural data with magnetic and
 M\"ossbauer spectroscopy data
;
_journal_issue 6
_journal_name_full 'Journal of Applied Crystallography'
_journal_page_first 1135
_journal_page_last 1145
_journal_paper_doi 10.1107/S0021889807048571
_journal_volume 40
_journal_year 2007
_chemical_formula_sum 'C27 H33 Cl2 Fe N7 O8'
_chemical_formula_weight 710.35
_chemical_name_systematic
;
 ?
;
_space_group_IT_number 14
_symmetry_cell_setting monoclinic
_symmetry_space_group_name_Hall '-P 2ybc'
_symmetry_space_group_name_H-M 'P 1 21/c 1'
_atom_sites_solution_hydrogens geom
_atom_sites_solution_primary direct
_atom_sites_solution_secondary difmap
_audit_creation_method SHELXL-97
_cell_angle_alpha 90.00
_cell_angle_beta 91.501(3)
_cell_angle_gamma 90.00
_cell_formula_units_Z 4
_cell_length_a 10.4678(4)
_cell_length_b 19.3228(7)
_cell_length_c 15.1695(6)
_cell_measurement_temperature 250(2)
_cell_volume 3067.2(2)
_computing_cell_refinement
;
CrysAlis RED, Oxford Diffraction Ltd.,
Version 1.171.29.2 (release 20-01-2006 CrysAlis171 .NET)
(compiled Jan 20 2006,12:36:28)
;
_computing_data_collection
;
CrysAlis CCD, Oxford Diffraction Ltd.,
Version 1.171.29.2 (release 20-01-2006 CrysAlis171 .NET)
(compiled Jan 20 2006,12:36:28)
;
_computing_data_reduction
;
CrysAlis RED, Oxford Diffraction Ltd.,
Version 1.171.29.2 (release 20-01-2006 CrysAlis171 .NET)
(compiled Jan 20 2006,12:36:28)
;
_computing_structure_refinement 'SHELXL-97 (Sheldrick, 1997)'
_computing_structure_solution 'SHELXS-97 (Sheldrick, 1990)'
_diffrn_ambient_temperature 250(2)
_diffrn_detector_area_resol_mean 16.0328
_diffrn_measured_fraction_theta_full 0.997
_diffrn_measured_fraction_theta_max 0.892
_diffrn_measurement_device_type KM4_CCD_Sapphire3
_diffrn_measurement_method \q-scan
_diffrn_radiation_monochromator graphite
_diffrn_radiation_source 'fine-focus sealed tube'
_diffrn_radiation_type MoK\a
_diffrn_radiation_wavelength 0.71073
_diffrn_reflns_av_R_equivalents 0.0206
_diffrn_reflns_av_sigmaI/netI 0.0433
_diffrn_reflns_limit_h_max 15
_diffrn_reflns_limit_h_min -15
_diffrn_reflns_limit_k_max 21
_diffrn_reflns_limit_k_min -29
_diffrn_reflns_limit_l_max 21
_diffrn_reflns_limit_l_min -22
_diffrn_reflns_number 29034
_diffrn_reflns_theta_full 25.00
_diffrn_reflns_theta_max 32.82
_diffrn_reflns_theta_min 2.87
_exptl_absorpt_coefficient_mu 0.727
_exptl_absorpt_correction_T_max 0.92865
_exptl_absorpt_correction_T_min 0.91400
_exptl_absorpt_correction_type multi-scan
_exptl_absorpt_process_details
;
CrysAlis RED, Oxford Diffraction Ltd.,
Version 1.171.29.2 (release 20-01-2006 CrysAlis171 .NET)
(compiled Jan 20 2006,12:36:28)
Empirical absorption correction using spherical harmonics,
implemented in SCALE3 ABSPACK scaling algorithm.
;
_exptl_crystal_colour 'dark red'
_exptl_crystal_density_diffrn 1.538
_exptl_crystal_density_method 'not measured'
_exptl_crystal_description polyhedron
_exptl_crystal_F_000 1472
_exptl_crystal_size_max 0.34
_exptl_crystal_size_mid 0.29
_exptl_crystal_size_min 0.10
_refine_diff_density_max 0.893
_refine_diff_density_min -0.902
_refine_ls_extinction_method none
_refine_ls_goodness_of_fit_ref 1.004
_refine_ls_hydrogen_treatment constr
_refine_ls_matrix_type full
_refine_ls_number_parameters 409
_refine_ls_number_reflns 10160
_refine_ls_number_restraints 0
_refine_ls_restrained_S_all 1.004
_refine_ls_R_factor_all 0.0804
_refine_ls_R_factor_gt 0.0440
_refine_ls_shift/su_max 0.001
_refine_ls_shift/su_mean 0.000
_refine_ls_structure_factor_coef Fsqd
_refine_ls_weighting_details 'calc w=1/[\s^2^(Fo^2^)+(0.0765P)^2^+0.0000P] where P=(Fo^2^+2Fc^2^)/3'
_refine_ls_weighting_scheme calc
_refine_ls_wR_factor_gt 0.1252
_refine_ls_wR_factor_ref 0.1338
_reflns_number_gt 5998
_reflns_number_total 10160
_reflns_threshold_expression >2sigma(I)
_cod_data_source_file aj5096.cif
_cod_data_source_block 1-Fe_250
_cod_original_sg_symbol_H-M 'P 21/c'
_cod_database_code 2300171

loop_
_symmetry_equiv_pos_as_xyz
'x, y, z'
'-x, y+1/2, -z+1/2'
'-x, -y, -z'
'x, -y-1/2, z-1/2'

loop_
_atom_site_type_symbol
_atom_site_label
_atom_site_fract_x
_atom_site_fract_y
_atom_site_fract_z
_atom_site_U_iso_or_equiv
_atom_site_adp_type
_atom_site_calc_flag
_atom_site_refinement_flags
_atom_site_occupancy
_atom_site_disorder_assembly
_atom_site_disorder_group
Fe Fe1 0.69829(2) 0.071078(12) 0.740454(16) 0.03019(8) Uani d . 1 . .
Cl Cl1 1.36036(6) 0.31807(3) 0.53915(4) 0.05008(14) Uani d . 1 . .
Cl Cl2 1.22314(6) -0.14686(3) 0.69602(4) 0.06039(17) Uani d . 1 . .
N N1 0.61993(19) 0.09890(10) 0.61725(12) 0.0489(4) Uani d . 1 . .
N N2 0.83994(17) 0.14758(8) 0.69099(11) 0.0420(4) Uani d . 1 . .
N N3 0.76553(15) 0.05365(9) 0.87879(11) 0.0371(4) Uani d . 1 . .
N N4 0.61835(16) 0.15358(8) 0.80709(12) 0.0411(4) Uani d . 1 . .
N N5 0.55955(16) -0.00168(10) 0.76775(12) 0.0437(4) Uani d . 1 . .
N N6 0.76904(17) -0.02502(8) 0.67378(11) 0.0400(4) Uani d . 1 . .
N N7 0.3922(2) 0.10823(10) 0.71719(14) 0.0622(6) Uani d . 1 . .
O O1 1.3281(3) 0.30701(13) 0.62795(14) 0.1015(8) Uani d . 1 . .
O O2 1.4376(2) 0.26289(10) 0.50812(15) 0.0833(7) Uani d . 1 . .
O O3 1.2428(2) 0.32001(12) 0.48877(16) 0.0925(7) Uani d . 1 . .
O O7 1.1681(3) -0.20558(11) 0.65602(16) 0.1040(8) Uani d . 1 . .
O O5 1.2979(5) -0.1175(2) 0.63783(19) 0.202(2) Uani d . 1 . .
O O6 1.1290(3) -0.10167(17) 0.7250(2) 0.1373(12) Uani d . 1 . .
O O4 1.4216(2) 0.38287(10) 0.52978(18) 0.0934(7) Uani d . 1 . .
O O8 1.2964(3) -0.16264(16) 0.77347(16) 0.1134(9) Uani d . 1 . .
C C1 0.5732(2) -0.06154(11) 0.73677(16) 0.0504(5) Uani d . 1 . .
H H11 0.5140 -0.0965 0.7496 0.060 Uiso calc R 1 . .
C C2 0.6812(2) -0.07661(10) 0.68084(15) 0.0451(5) Uani d . 1 . .
C C3 0.6929(3) -0.14004(12) 0.63980(19) 0.0603(6) Uani d . 1 . .
H H13 0.6294 -0.1740 0.6455 0.072 Uiso calc R 1 . .
C C4 0.7987(3) -0.15260(13) 0.59059(18) 0.0651(7) Uani d . 1 . .
H H14 0.8084 -0.1951 0.5614 0.078 Uiso calc R 1 . .
C C5 0.8884(3) -0.10268(12) 0.58493(16) 0.0560(6) Uani d . 1 . .
H H15 0.9622 -0.1110 0.5526 0.067 Uiso calc R 1 . .
C C6 0.8730(2) -0.03875(11) 0.62658(13) 0.0445(5) Uani d . 1 . .
C C7 0.6831(3) 0.14199(12) 0.57293(14) 0.0530(6) Uani d . 1 . .
H H17 0.6530 0.1558 0.5167 0.064 Uiso calc R 1 . .
C C8 0.8024(2) 0.17013(11) 0.60930(14) 0.0481(5) Uani d . 1 . .
C C9 0.8724(3) 0.21651(13) 0.56138(18) 0.0656(7) Uani d . 1 . .
H H19 0.8445 0.2299 0.5045 0.079 Uiso calc R 1 . .
C C10 0.9843(3) 0.24309(14) 0.5981(2) 0.0737(8) Uani d . 1 . .
H H110 1.0337 0.2750 0.5670 0.088 Uiso calc R 1 . .
C C11 1.0214(3) 0.22152(13) 0.6815(2) 0.0669(7) Uani d . 1 . .
H H111 1.0971 0.2389 0.7078 0.080 Uiso calc R 1 . .
C C12 0.9479(2) 0.17430(11) 0.72678(16) 0.0489(5) Uani d . 1 . .
C C13 0.6480(2) 0.15897(11) 0.88822(15) 0.0471(5) Uani d . 1 . .
H H113 0.6214 0.1978 0.9203 0.057 Uiso calc R 1 . .
C C14 0.72269(19) 0.10561(11) 0.93131(13) 0.0436(5) Uani d . 1 . .
C C15 0.7427(2) 0.10627(14) 1.02213(15) 0.0560(6) Uani d . 1 . .
H H115 0.7140 0.1436 1.0561 0.067 Uiso calc R 1 . .
C C16 0.8050(2) 0.05180(16) 1.06122(15) 0.0603(7) Uani d . 1 . .
H H116 0.8207 0.0512 1.1225 0.072 Uiso calc R 1 . .
C C17 0.8441(2) -0.00174(14) 1.00967(15) 0.0538(6) Uani d . 1 . .
H H117 0.8835 -0.0405 1.0361 0.065 Uiso calc R 1 . .
C C18 0.82615(19) 0.00041(11) 0.91858(13) 0.0422(5) Uani d . 1 . .
C C19 0.5278(2) 0.20385(10) 0.76894(18) 0.0521(6) Uani d . 1 . .
H H119 0.5528 0.2160 0.7091 0.062 Uiso calc R 1 . .
H H219 0.5285 0.2461 0.8046 0.062 Uiso calc R 1 . .
C C20 0.3952(2) 0.17269(12) 0.76642(18) 0.0541(6) Uani d . 1 . .
H H120 0.3681 0.1641 0.8268 0.065 Uiso calc R 1 . .
H H220 0.3350 0.2056 0.7389 0.065 Uiso calc R 1 . .
C C21 0.4462(2) 0.01261(14) 0.81960(18) 0.0598(7) Uani d . 1 . .
H H121 0.4692 0.0431 0.8691 0.072 Uiso calc R 1 . .
H H221 0.4129 -0.0307 0.8435 0.072 Uiso calc R 1 . .
C C22 0.3441(2) 0.04713(13) 0.7611(2) 0.0662(7) Uani d . 1 . .
H H122 0.3131 0.0139 0.7166 0.079 Uiso calc R 1 . .
H H222 0.2717 0.0602 0.7972 0.079 Uiso calc R 1 . .
C C23 0.4955(3) 0.07487(14) 0.58063(18) 0.0662(7) Uani d . 1 . .
H H123 0.4877 0.0249 0.5899 0.079 Uiso calc R 1 . .
H H223 0.4914 0.0836 0.5170 0.079 Uiso calc R 1 . .
C C24 0.3855(3) 0.11161(14) 0.62390(18) 0.0636(7) Uani d . 1 . .
H H124 0.3852 0.1603 0.6057 0.076 Uiso calc R 1 . .
H H224 0.3049 0.0908 0.6029 0.076 Uiso calc R 1 . .
C C30 0.8760(2) -0.05699(11) 0.86279(16) 0.0499(5) Uani d . 1 . .
H H130 0.8051 -0.0845 0.8399 0.075 Uiso calc R 1 . .
H H230 0.9327 -0.0861 0.8982 0.075 Uiso calc R 1 . .
H H330 0.9225 -0.0376 0.8141 0.075 Uiso calc R 1 . .
C C31 0.9747(2) 0.01544(12) 0.62110(18) 0.0582(6) Uani d . 1 . .
H H131 0.9438 0.0534 0.5845 0.087 Uiso calc R 1 . .
H H231 1.0503 -0.0045 0.5955 0.087 Uiso calc R 1 . .
H H331 0.9960 0.0325 0.6798 0.087 Uiso calc R 1 . .
C C32 0.9929(2) 0.15047(13) 0.81536(17) 0.0577(6) Uani d . 1 . .
H H132 0.9326 0.1651 0.8592 0.087 Uiso calc R 1 . .
H H232 1.0761 0.1704 0.8291 0.087 Uiso calc R 1 . .
H H332 0.9992 0.1004 0.8156 0.087 Uiso calc R 1 . .

loop_
_atom_site_aniso_label
_atom_site_aniso_U_11
_atom_site_aniso_U_22
_atom_site_aniso_U_33
_atom_site_aniso_U_12
_atom_site_aniso_U_13
_atom_site_aniso_U_23
Fe1 0.03466(15) 0.02659(12) 0.02938(13) -0.00129(10) 0.00209(10) 0.00048(10)
Cl1 0.0572(3) 0.0406(3) 0.0532(3) -0.0049(2) 0.0148(2) 0.0020(2)
Cl2 0.0643(4) 0.0516(3) 0.0649(4) 0.0024(3) -0.0037(3) -0.0078(3)
N1 0.0549(11) 0.0448(10) 0.0465(10) 0.0096(9) -0.0104(9) -0.0092(8)
N2 0.0477(10) 0.0335(8) 0.0453(9) 0.0075(7) 0.0070(8) -0.0025(7)
N3 0.0325(8) 0.0424(8) 0.0368(8) -0.0069(7) 0.0069(7) -0.0019(7)
N4 0.0353(9) 0.0337(8) 0.0547(11) 0.0004(7) 0.0075(7) -0.0030(7)
N5 0.0312(8) 0.0514(10) 0.0486(10) -0.0022(7) 0.0013(7) 0.0183(8)
N6 0.0465(10) 0.0352(8) 0.0380(9) -0.0063(7) -0.0057(7) 0.0072(7)
N7 0.0835(16) 0.0423(10) 0.0603(13) -0.0106(10) -0.0103(11) 0.0073(9)
O1 0.140(2) 0.1003(16) 0.0660(13) 0.0443(15) 0.0380(14) 0.0243(12)
O2 0.0932(15) 0.0544(11) 0.1048(16) 0.0095(10) 0.0497(13) 0.0040(10)
O3 0.0825(15) 0.0957(17) 0.0984(17) -0.0077(12) -0.0141(13) -0.0197(13)
O7 0.164(3) 0.0642(13) 0.0837(15) -0.0315(14) -0.0053(15) -0.0203(11)
O5 0.288(5) 0.264(5) 0.0569(16) -0.157(4) 0.048(2) -0.038(2)
O6 0.135(3) 0.143(2) 0.131(2) 0.077(2) -0.0395(19) -0.055(2)
O4 0.0836(15) 0.0538(11) 0.144(2) -0.0174(11) 0.0178(14) 0.0014(12)
O8 0.117(2) 0.144(2) 0.0778(16) 0.0430(17) -0.0278(14) -0.0222(15)
C1 0.0407(12) 0.0442(12) 0.0658(14) -0.0121(9) -0.0084(10) 0.0173(10)
C2 0.0486(12) 0.0378(10) 0.0483(11) -0.0077(9) -0.0117(9) 0.0080(9)
C3 0.0688(17) 0.0383(11) 0.0729(16) -0.0138(11) -0.0131(13) -0.0023(11)
C4 0.087(2) 0.0451(13) 0.0631(16) -0.0009(13) -0.0070(14) -0.0122(11)
C5 0.0758(17) 0.0456(12) 0.0467(13) 0.0029(12) 0.0027(12) -0.0007(10)
C6 0.0545(13) 0.0418(11) 0.0373(10) -0.0002(9) 0.0032(9) 0.0050(8)
C7 0.0731(16) 0.0490(12) 0.0369(11) 0.0155(11) -0.0015(11) -0.0001(9)
C8 0.0632(14) 0.0388(10) 0.0430(11) 0.0121(10) 0.0136(10) 0.0013(9)
C9 0.091(2) 0.0506(14) 0.0564(15) 0.0141(14) 0.0255(14) 0.0087(11)
C10 0.085(2) 0.0506(14) 0.087(2) -0.0013(14) 0.0379(17) 0.0085(14)
C11 0.0598(16) 0.0516(14) 0.090(2) -0.0049(12) 0.0213(15) -0.0035(14)
C12 0.0468(12) 0.0386(10) 0.0617(14) 0.0040(9) 0.0100(10) -0.0070(10)
C13 0.0417(11) 0.0474(12) 0.0529(13) -0.0037(9) 0.0139(10) -0.0162(10)
C14 0.0351(10) 0.0561(12) 0.0401(11) -0.0088(9) 0.0097(8) -0.0111(9)
C15 0.0424(12) 0.0843(18) 0.0418(12) -0.0138(12) 0.0118(10) -0.0161(12)
C16 0.0397(12) 0.105(2) 0.0361(11) -0.0146(13) 0.0052(9) 0.0001(12)
C17 0.0402(12) 0.0775(16) 0.0436(12) -0.0097(11) -0.0009(9) 0.0113(11)
C18 0.0320(10) 0.0535(12) 0.0410(11) -0.0092(9) 0.0002(8) 0.0058(9)
C19 0.0484(13) 0.0309(10) 0.0772(16) 0.0060(9) 0.0067(11) -0.0004(10)
C20 0.0437(12) 0.0488(12) 0.0701(16) 0.0072(10) 0.0077(11) 0.0015(11)
C21 0.0399(12) 0.0629(14) 0.0774(17) 0.0032(11) 0.0191(11) 0.0293(13)
C22 0.0362(12) 0.0501(13) 0.112(2) -0.0063(10) -0.0034(13) 0.0229(14)
C23 0.0696(17) 0.0670(16) 0.0605(15) 0.0020(13) -0.0268(13) -0.0174(12)
C24 0.0619(16) 0.0591(15) 0.0685(17) 0.0091(12) -0.0233(13) 0.0061(12)
C30 0.0490(13) 0.0471(12) 0.0531(13) 0.0037(10) -0.0080(10) 0.0088(10)
C31 0.0592(15) 0.0422(12) 0.0746(16) -0.0005(10) 0.0284(12) -0.0020(11)
C32 0.0459(13) 0.0614(15) 0.0657(15) -0.0083(11) -0.0039(11) -0.0015(12)

loop_
_atom_type_symbol
_atom_type_description
_atom_type_scat_dispersion_real
_atom_type_scat_dispersion_imag
_atom_type_scat_source
C C 0.0033 0.0016 'International Tables Vol C Tables 4.2.6.8 and 6.1.1.4'
H H 0.0000 0.0000 'International Tables Vol C Tables 4.2.6.8 and 6.1.1.4'
N N 0.0061 0.0033 'International Tables Vol C Tables 4.2.6.8 and 6.1.1.4'
O O 0.0106 0.0060 'International Tables Vol C Tables 4.2.6.8 and 6.1.1.4'
Cl Cl 0.1484 0.1585 'International Tables Vol C Tables 4.2.6.8 and 6.1.1.4'
Fe Fe 0.3463 0.8444 'International Tables Vol C Tables 4.2.6.8 and 6.1.1.4'

loop_
_geom_angle_atom_site_label_1
_geom_angle_atom_site_label_2
_geom_angle_atom_site_label_3
_geom_angle_site_symmetry_1
_geom_angle_site_symmetry_3
_geom_angle
_geom_angle_publ_flag
N5 Fe1 N4 . . 97.49(7) ?
N5 Fe1 N1 . . 95.31(7) ?
N4 Fe1 N1 . . 94.82(7) ?
N5 Fe1 N3 . . 85.11(6) ?
N4 Fe1 N3 . . 77.19(7) ?
N1 Fe1 N3 . . 171.97(6) ?
N5 Fe1 N2 . . 171.91(7) ?
N4 Fe1 N2 . . 86.28(6) ?
N1 Fe1 N2 . . 77.19(7) ?
N3 Fe1 N2 . . 102.75(6) ?
N5 Fe1 N6 . . 76.72(7) ?
N4 Fe1 N6 . . 174.18(6) ?
N1 Fe1 N6 . . 86.35(6) ?
N3 Fe1 N6 . . 101.52(6) ?
N2 Fe1 N6 . . 99.54(6) ?
O1 Cl1 O4 . . 110.46(17) ?
O1 Cl1 O2 . . 110.69(13) ?
O4 Cl1 O2 . . 111.50(13) ?
O1 Cl1 O3 . . 106.79(16) ?
O4 Cl1 O3 . . 107.95(14) ?
O2 Cl1 O3 . . 109.28(14) ?
O5 Cl2 O6 . . 112.1(3) ?
O5 Cl2 O7 . . 107.58(18) ?
O6 Cl2 O7 . . 110.9(2) ?
O5 Cl2 O8 . . 109.1(3) ?
O6 Cl2 O8 . . 104.11(17) ?
O7 Cl2 O8 . . 113.02(17) ?
C7 N1 C23 . . 118.3(2) ?
C7 N1 Fe1 . . 116.43(16) ?
C23 N1 Fe1 . . 125.20(18) ?
C12 N2 C8 . . 117.67(19) ?
C12 N2 Fe1 . . 132.53(15) ?
C8 N2 Fe1 . . 109.78(15) ?
C18 N3 C14 . . 117.36(18) ?
C18 N3 Fe1 . . 132.43(14) ?
C14 N3 Fe1 . . 109.82(14) ?
C13 N4 C19 . . 117.97(18) ?
C13 N4 Fe1 . . 116.42(15) ?
C19 N4 Fe1 . . 125.57(15) ?
C1 N5 C21 . . 118.3(2) ?
C1 N5 Fe1 . . 117.55(15) ?
C21 N5 Fe1 . . 124.10(16) ?
C6 N6 C2 . . 117.05(18) ?
C6 N6 Fe1 . . 133.07(14) ?
C2 N6 Fe1 . . 109.76(14) ?
C24 N7 C20 . . 118.3(2) ?
C24 N7 C22 . . 119.1(2) ?
C20 N7 C22 . . 117.7(2) ?
N5 C1 C2 . . 119.82(19) ?
N5 C1 H11 . . 120.1 ?
C2 C1 H11 . . 120.1 ?
N6 C2 C3 . . 123.1(2) ?
N6 C2 C1 . . 115.72(19) ?
C3 C2 C1 . . 121.2(2) ?
C4 C3 C2 . . 118.9(2) ?
C4 C3 H13 . . 120.5 ?
C2 C3 H13 . . 120.5 ?
C5 C4 C3 . . 118.7(2) ?
C5 C4 H14 . . 120.6 ?
C3 C4 H14 . . 120.6 ?
C4 C5 C6 . . 120.9(2) ?
C4 C5 H15 . . 119.6 ?
C6 C5 H15 . . 119.6 ?
N6 C6 C5 . . 121.3(2) ?
N6 C6 C31 . . 118.57(19) ?
C5 C6 C31 . . 120.1(2) ?
N1 C7 C8 . . 119.9(2) ?
N1 C7 H17 . . 120.1 ?
C8 C7 H17 . . 120.1 ?
N2 C8 C9 . . 122.9(2) ?
N2 C8 C7 . . 116.7(2) ?
C9 C8 C7 . . 120.4(2) ?
C8 C9 C10 . . 119.1(3) ?
C8 C9 H19 . . 120.5 ?
C10 C9 H19 . . 120.5 ?
C11 C10 C9 . . 118.2(3) ?
C11 C10 H110 . . 120.9 ?
C9 C10 H110 . . 120.9 ?
C10 C11 C12 . . 120.5(3) ?
C10 C11 H111 . . 119.8 ?
C12 C11 H111 . . 119.8 ?
N2 C12 C11 . . 121.6(2) ?
N2 C12 C32 . . 119.3(2) ?
C11 C12 C32 . . 119.0(2) ?
N4 C13 C14 . . 119.92(19) ?
N4 C13 H113 . . 120.0 ?
C14 C13 H113 . . 120.0 ?
N3 C14 C15 . . 122.9(2) ?
N3 C14 C13 . . 116.39(18) ?
C15 C14 C13 . . 120.7(2) ?
C16 C15 C14 . . 118.8(2) ?
C16 C15 H115 . . 120.6 ?
C14 C15 H115 . . 120.6 ?
C15 C16 C17 . . 118.8(2) ?
C15 C16 H116 . . 120.6 ?
C17 C16 H116 . . 120.6 ?
C16 C17 C18 . . 120.8(2) ?
C16 C17 H117 . . 119.6 ?
C18 C17 H117 . . 119.6 ?
N3 C18 C17 . . 121.3(2) ?
N3 C18 C30 . . 118.73(18) ?
C17 C18 C30 . . 120.0(2) ?
N4 C19 C20 . . 109.25(18) ?
N4 C19 H119 . . 109.8 ?
C20 C19 H119 . . 109.8 ?
N4 C19 H219 . . 109.8 ?
C20 C19 H219 . . 109.8 ?
H119 C19 H219 . . 108.3 ?
N7 C20 C19 . . 111.2(2) ?
N7 C20 H120 . . 109.4 ?
C19 C20 H120 . . 109.4 ?
N7 C20 H220 . . 109.4 ?
C19 C20 H220 . . 109.4 ?
H120 C20 H220 . . 108.0 ?
N5 C21 C22 . . 109.6(2) ?
N5 C21 H121 . . 109.8 ?
C22 C21 H121 . . 109.8 ?
N5 C21 H221 . . 109.8 ?
C22 C21 H221 . . 109.8 ?
H121 C21 H221 . . 108.2 ?
N7 C22 C21 . . 112.1(2) ?
N7 C22 H122 . . 109.2 ?
C21 C22 H122 . . 109.2 ?
N7 C22 H222 . . 109.2 ?
C21 C22 H222 . . 109.2 ?
H122 C22 H222 . . 107.9 ?
N1 C23 C24 . . 111.2(2) ?
N1 C23 H123 . . 109.4 ?
C24 C23 H123 . . 109.4 ?
N1 C23 H223 . . 109.4 ?
C24 C23 H223 . . 109.4 ?
H123 C23 H223 . . 108.0 ?
N7 C24 C23 . . 113.1(2) ?
N7 C24 H124 . . 109.0 ?
C23 C24 H124 . . 109.0 ?
N7 C24 H224 . . 109.0 ?
C23 C24 H224 . . 109.0 ?
H124 C24 H224 . . 107.8 ?
C18 C30 H130 . . 109.5 ?
C18 C30 H230 . . 109.5 ?
H130 C30 H230 . . 109.5 ?
C18 C30 H330 . . 109.5 ?
H130 C30 H330 . . 109.5 ?
H230 C30 H330 . . 109.5 ?
C6 C31 H131 . . 109.5 ?
C6 C31 H231 . . 109.5 ?
H131 C31 H231 . . 109.5 ?
C6 C31 H331 . . 109.5 ?
H131 C31 H331 . . 109.5 ?
H231 C31 H331 . . 109.5 ?
C12 C32 H132 . . 109.5 ?
C12 C32 H232 . . 109.5 ?
H132 C32 H232 . . 109.5 ?
C12 C32 H332 . . 109.5 ?
H132 C32 H332 . . 109.5 ?
H232 C32 H332 . . 109.5 ?

loop_
_geom_bond_atom_site_label_1
_geom_bond_atom_site_label_2
_geom_bond_site_symmetry_2
_geom_bond_distance
_geom_bond_publ_flag
Fe1 N5 . 2.0710(17) ?
Fe1 N4 . 2.0755(17) ?
Fe1 N1 . 2.0916(18) ?
Fe1 N3 . 2.2215(16) ?
Fe1 N2 . 2.2372(18) ?
Fe1 N6 . 2.2491(18) ?
Cl1 O1 . 1.414(2) ?
Cl1 O4 . 1.4154(19) ?
Cl1 O2 . 1.4255(19) ?
Cl1 O3 . 1.432(2) ?
Cl2 O5 . 1.323(3) ?
Cl2 O6 . 1.396(3) ?
Cl2 O7 . 1.403(2) ?
Cl2 O8 . 1.419(2) ?
N1 C7 . 1.267(3) ?
N1 C23 . 1.478(3) ?
N2 C12 . 1.344(3) ?
N2 C8 . 1.362(3) ?
N3 C18 . 1.344(3) ?
N3 C14 . 1.365(3) ?
N4 C13 . 1.266(3) ?
N4 C19 . 1.466(3) ?
N5 C1 . 1.258(3) ?
N5 C21 . 1.467(3) ?
N6 C6 . 1.345(3) ?
N6 C2 . 1.362(3) ?
N7 C24 . 1.417(3) ?
N7 C20 . 1.452(3) ?
N7 C22 . 1.452(3) ?
C1 C2 . 1.461(3) ?
C1 H11 . 0.9400 ?
C2 C3 . 1.381(3) ?
C3 C4 . 1.373(4) ?
C3 H13 . 0.9400 ?
C4 C5 . 1.351(4) ?
C4 H14 . 0.9400 ?
C5 C6 . 1.399(3) ?
C5 H15 . 0.9400 ?
C6 C31 . 1.497(3) ?
C7 C8 . 1.457(4) ?
C7 H17 . 0.9400 ?
C8 C9 . 1.377(3) ?
C9 C10 . 1.382(4) ?
C9 H19 . 0.9400 ?
C10 C11 . 1.378(4) ?
C10 H110 . 0.9400 ?
C11 C12 . 1.387(4) ?
C11 H111 . 0.9400 ?
C12 C32 . 1.485(3) ?
C13 C14 . 1.440(3) ?
C13 H113 . 0.9400 ?
C14 C15 . 1.388(3) ?
C15 C16 . 1.365(4) ?
C15 H115 . 0.9400 ?
C16 C17 . 1.366(4) ?
C16 H116 . 0.9400 ?
C17 C18 . 1.390(3) ?
C17 H117 . 0.9400 ?
C18 C30 . 1.497(3) ?
C19 C20 . 1.513(3) ?
C19 H119 . 0.9800 ?
C19 H219 . 0.9800 ?
C20 H120 . 0.9800 ?
C20 H220 . 0.9800 ?
C21 C22 . 1.525(3) ?
C21 H121 . 0.9800 ?
C21 H221 . 0.9800 ?
C22 H122 . 0.9800 ?
C22 H222 . 0.9800 ?
C23 C24 . 1.516(4) ?
C23 H123 . 0.9800 ?
C23 H223 . 0.9800 ?
C24 H124 . 0.9800 ?
C24 H224 . 0.9800 ?
C30 H130 . 0.9700 ?
C30 H230 . 0.9700 ?
C30 H330 . 0.9700 ?
C31 H131 . 0.9700 ?
C31 H231 . 0.9700 ?
C31 H331 . 0.9700 ?
C32 H132 . 0.9700 ?
C32 H232 . 0.9700 ?
C32 H332 . 0.9700 ?
